data_2235576
loop_
_publ_author_name
'Al-Mohammed, Nassir N.'
'Alias, Yatimah'
'Abdullah, Zanariah'
'Khaledi, Hamid'

_publ_section_title
;
 <i>N</i>,<i>N</i>'-{[Ethane-1,2-diylbis(oxy)]bis(ethane-2,1-diyl)}bis(4-methylbenzenesulfonamide)
;
_journal_coeditor_code PV2551
_journal_issue 7
_journal_name_full 'Acta Crystallographica Section E'
_journal_page_first o1983
_journal_paper_doi 10.1107/S1600536812024324
_journal_volume 68
_journal_year 2012
_chemical_formula_iupac 'C20 H28 N2 O6 S2'
_chemical_formula_moiety 'C20 H28 N2 O6 S2'
_chemical_formula_sum 'C20 H28 N2 O6 S2'
_chemical_formula_weight 456.56
_chemical_name_systematic
;
<i>N</i>,<i>N</i>'-{[Ethane-1,2-diylbis(oxy)]bis(ethane-2,1-diyl)}bis(4-
methylbenzenesulfonamide)
;
_space_group_IT_number 15
_symmetry_cell_setting monoclinic
_symmetry_space_group_name_Hall '-C 2yc'
_symmetry_space_group_name_H-M 'C 1 2/c 1'
_atom_sites_solution_hydrogens geom
_atom_sites_solution_primary direct
_atom_sites_solution_secondary difmap
_audit_creation_method SHELXL-97
_cell_angle_alpha 90.00
_cell_angle_beta 93.680(12)
_cell_angle_gamma 90.00
_cell_formula_units_Z 4
_cell_length_a 11.135(7)
_cell_length_b 9.220(6)
_cell_length_c 21.452(15)
_cell_measurement_reflns_used 1589
_cell_measurement_temperature 296(2)
_cell_measurement_theta_max 25.65
_cell_measurement_theta_min 2.87
_cell_volume 2198(3)
_computing_cell_refinement 'SAINT (Bruker, 2007)'
_computing_data_collection 'APEX2 (Bruker, 2007)'
_computing_data_reduction 'SAINT (Bruker, 2007)'
_computing_molecular_graphics 'X-SEED (Barbour, 2001)'
_computing_publication_material 'SHELXL97 (Sheldrick, 2008) and publCIF (Westrip, 2010)'
_computing_structure_refinement 'SHELXL97 (Sheldrick, 2008)'
_computing_structure_solution 'SHELXS97 (Sheldrick, 2008)'
_diffrn_ambient_temperature 296(2)
_diffrn_measured_fraction_theta_full 0.996
_diffrn_measured_fraction_theta_max 0.996
_diffrn_measurement_device_type 'Bruker APEXII CCD'
_diffrn_measurement_method '\f and \w scans'
_diffrn_radiation_monochromator graphite
_diffrn_radiation_source 'fine-focus sealed tube'
_diffrn_radiation_type MoK\a
_diffrn_radiation_wavelength 0.71073
_diffrn_reflns_av_R_equivalents 0.0554
_diffrn_reflns_av_sigmaI/netI 0.0666
_diffrn_reflns_limit_h_max 12
_diffrn_reflns_limit_h_min -13
_diffrn_reflns_limit_k_max 11
_diffrn_reflns_limit_k_min -11
_diffrn_reflns_limit_l_max 25
_diffrn_reflns_limit_l_min -17
_diffrn_reflns_number 5135
_diffrn_reflns_theta_full 25.25
_diffrn_reflns_theta_max 25.25
_diffrn_reflns_theta_min 2.87
_exptl_absorpt_coefficient_mu 0.281
_exptl_absorpt_correction_T_max 0.9888
_exptl_absorpt_correction_T_min 0.9381
_exptl_absorpt_correction_type multi-scan
_exptl_absorpt_process_details '(SADABS; Sheldrick, 1996)'
_exptl_crystal_colour colorless
_exptl_crystal_density_diffrn 1.380
_exptl_crystal_density_method 'not measured'
_exptl_crystal_description Plate
_exptl_crystal_F_000 968
_exptl_crystal_size_max 0.23
_exptl_crystal_size_mid 0.14
_exptl_crystal_size_min 0.04
_refine_diff_density_max 0.321
_refine_diff_density_min -0.357
_refine_ls_extinction_method none
_refine_ls_goodness_of_fit_ref 1.033
_refine_ls_hydrogen_treatment mixed
_refine_ls_matrix_type full
_refine_ls_number_parameters 140
_refine_ls_number_reflns 1983
_refine_ls_number_restraints 1
_refine_ls_restrained_S_all 1.034
_refine_ls_R_factor_all 0.0679
_refine_ls_R_factor_gt 0.0533
_refine_ls_shift/su_max 0.001
_refine_ls_shift/su_mean 0.000
_refine_ls_structure_factor_coef Fsqd
_refine_ls_weighting_details 'calc w=1/[\s^2^(Fo^2^)+(0.0846P)^2^+0.5056P] where P=(Fo^2^+2Fc^2^)/3'
_refine_ls_weighting_scheme calc
_refine_ls_wR_factor_gt 0.1390
_refine_ls_wR_factor_ref 0.1504
_reflns_number_gt 1558
_reflns_number_total 1983
_reflns_threshold_expression I>2sigma(I)
_cod_data_source_file pv2551.cif
_cod_data_source_block I
_cod_original_sg_symbol_H-M 'C 2/c'
_cod_database_code 2235576
_cod_database_fobs_code 2235576

loop_
_symmetry_equiv_pos_as_xyz
'x, y, z'
'-x, y, -z+1/2'
'x+1/2, y+1/2, z'
'-x+1/2, y+1/2, -z+1/2'
'-x, -y, -z'
'x, -y, z-1/2'
'-x+1/2, -y+1/2, -z'
'x+1/2, -y+1/2, z-1/2'

loop_
_atom_site_type_symbol
_atom_site_label
_atom_site_fract_x
_atom_site_fract_y
_atom_site_fract_z
_atom_site_U_iso_or_equiv
_atom_site_adp_type
_atom_site_calc_flag
_atom_site_refinement_flags
_atom_site_occupancy
_atom_site_symmetry_multiplicity
S S1 0.51163(5) 0.03617(7) 0.64470(3) 0.0440(3) Uani d . 1 1
O O1 0.48265(19) -0.0655(2) 0.59612(9) 0.0590(6) Uani d . 1 1
O O2 0.41953(16) 0.0823(2) 0.68398(9) 0.0561(5) Uani d . 1 1
O O3 0.87638(18) 0.0318(2) 0.72055(10) 0.0567(6) Uani d . 1 1
N N1 0.6163(2) -0.0329(2) 0.69058(11) 0.0464(6) Uani d D 1 1
H H1 0.614(3) 0.002(3) 0.7255(9) 0.056 Uiso d D 1 1
C C1 0.7115(3) 0.5726(4) 0.52722(19) 0.0769(10) Uani d . 1 1
H H1A 0.7314 0.6430 0.5592 0.115 Uiso calc R 1 1
H H1B 0.6528 0.6126 0.4973 0.115 Uiso calc R 1 1
H H1C 0.7827 0.5473 0.5066 0.115 Uiso calc R 1 1
C C2 0.6609(2) 0.4389(3) 0.55625(15) 0.0518(7) Uani d . 1 1
C C3 0.6610(2) 0.4248(3) 0.62001(15) 0.0533(7) Uani d . 1 1
H H3 0.6933 0.4992 0.6452 0.064 Uiso calc R 1 1
C C4 0.6151(2) 0.3047(3) 0.64781(13) 0.0488(7) Uani d . 1 1
H H4 0.6153 0.2980 0.6911 0.059 Uiso calc R 1 1
C C5 0.5681(2) 0.1927(3) 0.60972(12) 0.0398(6) Uani d . 1 1
C C6 0.5678(2) 0.2038(3) 0.54560(13) 0.0512(7) Uani d . 1 1
H H6 0.5374 0.1288 0.5202 0.061 Uiso calc R 1 1
C C7 0.6131(3) 0.3270(3) 0.51958(14) 0.0594(8) Uani d . 1 1
H H7 0.6116 0.3352 0.4763 0.071 Uiso calc R 1 1
C C8 0.7215(3) -0.1019(3) 0.66646(15) 0.0578(8) Uani d . 1 1
H H8A 0.6986 -0.1426 0.6257 0.069 Uiso calc R 1 1
H H8B 0.7461 -0.1816 0.6939 0.069 Uiso calc R 1 1
C C9 0.8272(3) -0.0037(4) 0.66034(14) 0.0566(8) Uani d . 1 1
H H9A 0.8873 -0.0518 0.6369 0.068 Uiso calc R 1 1
H H9B 0.8019 0.0839 0.6381 0.068 Uiso calc R 1 1
C C10 0.9623(3) 0.1465(3) 0.72024(14) 0.0570(8) Uani d . 1 1
H H10A 0.9210 0.2387 0.7150 0.068 Uiso calc R 1 1
H H10B 1.0129 0.1338 0.6855 0.068 Uiso calc R 1 1

loop_
_atom_site_aniso_label
_atom_site_aniso_U_11
_atom_site_aniso_U_22
_atom_site_aniso_U_33
_atom_site_aniso_U_12
_atom_site_aniso_U_13
_atom_site_aniso_U_23
S1 0.0341(4) 0.0516(4) 0.0450(4) -0.0066(3) -0.0080(3) 0.0044(3)
O1 0.0642(13) 0.0572(11) 0.0529(12) -0.0192(10) -0.0164(10) -0.0014(9)
O2 0.0341(10) 0.0774(13) 0.0567(12) -0.0015(9) 0.0011(9) 0.0128(10)
O3 0.0480(11) 0.0616(12) 0.0595(13) -0.0071(9) -0.0041(10) 0.0074(10)
N1 0.0402(12) 0.0549(14) 0.0428(13) 0.0016(10) -0.0072(11) -0.0002(10)
C1 0.067(2) 0.0605(18) 0.102(3) -0.0117(17) -0.004(2) 0.0204(19)
C2 0.0369(14) 0.0502(15) 0.068(2) 0.0001(12) -0.0021(14) 0.0101(14)
C3 0.0412(14) 0.0467(14) 0.071(2) -0.0039(12) -0.0036(14) -0.0096(14)
C4 0.0417(14) 0.0558(15) 0.0478(16) -0.0024(12) -0.0043(12) -0.0049(13)
C5 0.0296(12) 0.0452(13) 0.0440(14) 0.0015(10) -0.0033(11) 0.0013(11)
C6 0.0518(16) 0.0545(15) 0.0463(16) -0.0087(13) -0.0055(13) -0.0009(13)
C7 0.0644(19) 0.0631(18) 0.0499(17) -0.0079(15) -0.0023(15) 0.0103(14)
C8 0.0500(16) 0.0562(16) 0.0658(19) 0.0092(13) -0.0086(15) -0.0111(15)
C9 0.0423(15) 0.0745(19) 0.0526(18) 0.0121(14) -0.0004(14) -0.0021(15)
C10 0.0504(16) 0.0494(15) 0.071(2) 0.0000(13) 0.0026(14) 0.0071(14)

loop_
_atom_type_symbol
_atom_type_description
_atom_type_scat_dispersion_real
_atom_type_scat_dispersion_imag
_atom_type_scat_source
C C 0.0033 0.0016 'International Tables Vol C Tables 4.2.6.8 and 6.1.1.4'
H H 0.0000 0.0000 'International Tables Vol C Tables 4.2.6.8 and 6.1.1.4'
N N 0.0061 0.0033 'International Tables Vol C Tables 4.2.6.8 and 6.1.1.4'
O O 0.0106 0.0060 'International Tables Vol C Tables 4.2.6.8 and 6.1.1.4'
S S 0.1246 0.1234 'International Tables Vol C Tables 4.2.6.8 and 6.1.1.4'

loop_
_geom_angle_atom_site_label_1
_geom_angle_atom_site_label_2
_geom_angle_atom_site_label_3
_geom_angle_site_symmetry_1
_geom_angle_site_symmetry_3
_geom_angle
O1 S1 O2 . . 119.26(13)
O1 S1 N1 . . 108.00(13)
O2 S1 N1 . . 106.01(13)
O1 S1 C5 . . 107.33(13)
O2 S1 C5 . . 107.22(13)
N1 S1 C5 . . 108.68(12)
C9 O3 C10 . . 112.9(2)
C8 N1 S1 . . 121.6(2)
C8 N1 H1 . . 124(2)
S1 N1 H1 . . 110(2)
C2 C1 H1A . . 109.5
C2 C1 H1B . . 109.5
H1A C1 H1B . . 109.5
C2 C1 H1C . . 109.5
H1A C1 H1C . . 109.5
H1B C1 H1C . . 109.5
C3 C2 C7 . . 118.2(3)
C3 C2 C1 . . 120.8(3)
C7 C2 C1 . . 121.0(3)
C4 C3 C2 . . 122.2(3)
C4 C3 H3 . . 118.9
C2 C3 H3 . . 118.9
C3 C4 C5 . . 118.6(3)
C3 C4 H4 . . 120.7
C5 C4 H4 . . 120.7
C6 C5 C4 . . 120.3(2)
C6 C5 S1 . . 120.5(2)
C4 C5 S1 . . 119.1(2)
C7 C6 C5 . . 119.2(3)
C7 C6 H6 . . 120.4
C5 C6 H6 . . 120.4
C6 C7 C2 . . 121.5(3)
C6 C7 H7 . . 119.2
C2 C7 H7 . . 119.2
N1 C8 C9 . . 114.9(2)
N1 C8 H8A . . 108.5
C9 C8 H8A . . 108.5
N1 C8 H8B . . 108.5
C9 C8 H8B . . 108.5
H8A C8 H8B . . 107.5
O3 C9 C8 . . 108.8(2)
O3 C9 H9A . . 109.9
C8 C9 H9A . . 109.9
O3 C9 H9B . . 109.9
C8 C9 H9B . . 109.9
H9A C9 H9B . . 108.3
O3 C10 C10 . 2_756 109.8(2)
O3 C10 H10A . . 109.7
C10 C10 H10A 2_756 . 109.7
O3 C10 H10B . . 109.7
C10 C10 H10B 2_756 . 109.7
H10A C10 H10B . . 108.2

loop_
_geom_bond_atom_site_label_1
_geom_bond_atom_site_label_2
_geom_bond_site_symmetry_2
_geom_bond_distance
S1 O1 . 1.423(2)
S1 O2 . 1.433(2)
S1 N1 . 1.608(2)
S1 C5 . 1.761(3)
O3 C9 . 1.409(3)
O3 C10 . 1.426(3)
N1 C8 . 1.457(4)
N1 H1 . 0.816(17)
C1 C2 . 1.507(4)
C1 H1A . 0.9600
C1 H1B . 0.9600
C1 H1C . 0.9600
C2 C3 . 1.374(4)
C2 C7 . 1.383(4)
C3 C4 . 1.372(4)
C3 H3 . 0.9300
C4 C5 . 1.398(4)
C4 H4 . 0.9300
C5 C6 . 1.379(4)
C6 C7 . 1.376(4)
C6 H6 . 0.9300
C7 H7 . 0.9300
C8 C9 . 1.497(4)
C8 H8A . 0.9700
C8 H8B . 0.9700
C9 H9A . 0.9700
C9 H9B . 0.9700
C10 C10 2_756 1.482(6)
C10 H10A . 0.9700
C10 H10B . 0.9700

loop_
_geom_hbond_atom_site_label_D
_geom_hbond_atom_site_label_H
_geom_hbond_atom_site_label_A
_geom_hbond_site_symmetry_A
_geom_hbond_distance_DH
_geom_hbond_distance_HA
_geom_hbond_distance_DA
_geom_hbond_angle_DHA
N1 H1 O2 2_656 0.816(17) 2.135(18) 2.944(3) 171(3)
C6 H6 O1 5_656 0.93 2.56 3.311(4) 138.2
